data_4061571
_journal_name_full Organometallics
_journal_paper_doi 10.1021/om0503646
_journal_year 2005
_chemical_absolute_configuration rmad
_chemical_formula_moiety 'C30 H34 P2 S2'
_chemical_formula_sum 'C30 H34 P2 S2'
_chemical_formula_weight 520.63
_space_group_IT_number 92
_space_group_name_Hall 'P 4abw 2nw'
_space_group_name_H-M_alt 'P 41 21 2'
_symmetry_cell_setting tetragonal
_symmetry_Int_Tables_number 92
_symmetry_space_group_name_Hall 'P 4abw 2nw'
_symmetry_space_group_name_H-M 'P 41 21 2'
_cell_angle_alpha 90.00
_cell_angle_beta 90.00
_cell_angle_gamma 90.00
_cell_formula_units_Z 4
_cell_length_a 8.2848(7)
_cell_length_b 8.2848(7)
_cell_length_c 39.289(3)
_cell_measurement_temperature 180(2)
_cell_volume 2696.8(4)
_diffrn_ambient_temperature 180(2)
_exptl_crystal_density_diffrn 1.282
_cod_database_code 4061571

loop_
_symmetry_equiv_pos_as_xyz
'x, y, z'
'x+1/2, -y+1/2, -z+3/4'
'-x, -y, z+1/2'
'-x+1/2, y+1/2, -z+1/4'
'y, x, -z'
'y+1/2, -x+1/2, z+3/4'
'-y+1/2, x+1/2, z+1/4'
'-y, -x, -z+1/2'

loop_
_atom_site_label
_atom_site_type_symbol
_atom_site_fract_x
_atom_site_fract_y
_atom_site_fract_z
_atom_site_U_iso_or_equiv
_atom_site_adp_type
_atom_site_occupancy
_atom_site_symmetry_multiplicity
_atom_site_calc_flag
_atom_site_refinement_flags
_atom_site_disorder_assembly
_atom_site_disorder_group
P1 P 0.52260(5) 0.16275(5) 0.270360(11) 0.02109(12) Uani 1 1 d . . .
S1 S 0.42482(6) 0.04516(6) 0.232309(11) 0.03090(14) Uani 1 1 d . . .
C1 C 0.7158(2) 0.0765(2) 0.28459(5) 0.0263(4) Uani 1 1 d . . .
H1 H 0.6872 -0.0306 0.2946 0.032 Uiso 1 1 calc R . .
C2 C 0.8364(2) 0.0375(2) 0.25556(5) 0.0270(4) Uani 1 1 d . . .
H2A H 0.8960 -0.0610 0.2623 0.032 Uiso 1 1 calc R . .
H2B H 0.7720 0.0093 0.2352 0.032 Uiso 1 1 calc R . .
C5 C 0.7884(2) 0.1727(3) 0.31396(5) 0.0345(5) Uani 1 1 d . . .
H5A H 0.8848 0.1171 0.3224 0.052 Uiso 1 1 calc R . .
H5B H 0.7090 0.1819 0.3323 0.052 Uiso 1 1 calc R . .
H5C H 0.8181 0.2807 0.3060 0.052 Uiso 1 1 calc R . .
C11 C 0.5450(2) 0.3772(2) 0.26450(4) 0.0221(4) Uani 1 1 d . . .
C12 C 0.4633(2) 0.4554(2) 0.28922(4) 0.0250(4) Uani 1 1 d . . .
C13 C 0.3794(2) 0.3479(2) 0.31385(4) 0.0251(4) Uani 1 1 d . . .
C14 C 0.3983(2) 0.1889(2) 0.30810(4) 0.0227(4) Uani 1 1 d . . .
C121 C 0.4485(3) 0.6342(2) 0.29162(5) 0.0338(5) Uani 1 1 d . . .
H12A H 0.5309 0.6850 0.2773 0.051 Uiso 1 1 calc R . .
H12B H 0.4637 0.6679 0.3153 0.051 Uiso 1 1 calc R . .
H12C H 0.3411 0.6673 0.2838 0.051 Uiso 1 1 calc R . .
C131 C 0.2755(3) 0.4195(2) 0.34107(5) 0.0363(5) Uani 1 1 d . . .
H13A H 0.2197 0.3330 0.3534 0.054 Uiso 1 1 calc R . .
H13B H 0.1958 0.4919 0.3307 0.054 Uiso 1 1 calc R . .
H13C H 0.3430 0.4807 0.3570 0.054 Uiso 1 1 calc R . .
C141 C 0.3242(2) 0.0585(2) 0.32859(4) 0.0233(4) Uani 1 1 d . . .
C142 C 0.2084(2) -0.0433(2) 0.31457(5) 0.0267(4) Uani 1 1 d . . .
H142 H 0.1843 -0.0364 0.2910 0.032 Uiso 1 1 calc R . .
C143 C 0.1279(2) -0.1547(2) 0.33465(5) 0.0321(4) Uani 1 1 d . . .
H143 H 0.0477 -0.2222 0.3248 0.039 Uiso 1 1 calc R . .
C144 C 0.1636(3) -0.1681(2) 0.36900(5) 0.0346(5) Uani 1 1 d . . .
H144 H 0.1081 -0.2446 0.3827 0.042 Uiso 1 1 calc R . .
C145 C 0.2807(3) -0.0695(3) 0.38332(5) 0.0350(5) Uani 1 1 d . . .
H145 H 0.3064 -0.0787 0.4068 0.042 Uiso 1 1 calc R . .
C146 C 0.3599(2) 0.0427(2) 0.36314(5) 0.0299(4) Uani 1 1 d . . .
H146 H 0.4400 0.1101 0.3730 0.036 Uiso 1 1 calc R . .

loop_
_atom_site_aniso_label
_atom_site_aniso_U_11
_atom_site_aniso_U_22
_atom_site_aniso_U_33
_atom_site_aniso_U_23
_atom_site_aniso_U_13
_atom_site_aniso_U_12
P1 0.0231(2) 0.0215(2) 0.0187(2) 0.00038(17) 0.00169(18) 0.00188(17)
S1 0.0316(3) 0.0364(3) 0.0247(2) -0.0070(2) -0.00051(19) -0.0026(2)
C1 0.0292(10) 0.0260(10) 0.0236(9) 0.0038(8) 0.0000(7) 0.0049(7)
C2 0.0287(10) 0.0238(9) 0.0285(9) 0.0005(8) 0.0017(8) 0.0070(8)
C5 0.0337(11) 0.0459(12) 0.0240(10) -0.0004(9) -0.0036(8) 0.0078(9)
C11 0.0230(8) 0.0232(9) 0.0201(8) 0.0013(7) -0.0014(7) 0.0037(7)
C12 0.0270(9) 0.0261(9) 0.0220(9) 0.0032(7) 0.0004(8) 0.0005(8)
C13 0.0276(10) 0.0282(10) 0.0195(9) 0.0011(7) 0.0028(7) 0.0034(8)
C14 0.0230(9) 0.0265(10) 0.0185(8) 0.0008(7) -0.0002(7) 0.0027(7)
C121 0.0467(12) 0.0249(10) 0.0297(10) -0.0009(8) 0.0079(9) 0.0051(9)
C131 0.0473(12) 0.0300(11) 0.0316(10) 0.0010(8) 0.0153(9) 0.0084(9)
C141 0.0232(9) 0.0232(9) 0.0236(8) 0.0012(7) 0.0029(7) 0.0042(7)
C142 0.0292(10) 0.0278(9) 0.0229(9) -0.0011(8) 0.0015(7) 0.0039(8)
C143 0.0318(10) 0.0274(10) 0.0371(11) -0.0044(9) 0.0061(8) -0.0024(8)
C144 0.0422(12) 0.0263(10) 0.0353(11) 0.0037(9) 0.0128(9) -0.0010(9)
C145 0.0441(12) 0.0370(11) 0.0240(9) 0.0065(9) 0.0013(9) 0.0039(9)
C146 0.0303(10) 0.0332(10) 0.0261(9) 0.0026(8) -0.0016(8) -0.0018(9)

loop_
_geom_bond_atom_site_label_1
_geom_bond_atom_site_label_2
_geom_bond_distance
_geom_bond_site_symmetry_2
_geom_bond_publ_flag
P1 C11 1.8008(18) . ?
P1 C14 1.8181(18) . ?
P1 C1 1.8400(19) . ?
P1 S1 1.9597(6) . ?
C1 C5 1.526(3) . ?
C1 C2 1.550(2) . ?
C2 C2 1.541(4) 8_665 ?
C11 C12 1.350(3) . ?
C11 C11 1.459(4) 8_665 ?
C12 C13 1.488(2) . ?
C12 C121 1.489(3) . ?
C13 C14 1.346(3) . ?
C13 C131 1.496(3) . ?
C14 C141 1.481(2) . ?
C141 C142 1.391(3) . ?
C141 C146 1.395(3) . ?
C142 C143 1.385(3) . ?
C143 C144 1.386(3) . ?
C144 C145 1.388(3) . ?
C145 C146 1.387(3) . ?
